data_7047175
loop_
_publ_author_name
'Liu, Jian-Jun'
'Xiang, Zheng'
'Guan, Ying-Fang'
'Huang, Chang-Cang'
'Lin, Mei-Jin'

_publ_section_title
;
 Two novel donor-acceptor hybrid heterostructures with enhanced
 visible-light photocatalytic properties.
;
_journal_issue 35
_journal_name_full 'Dalton transactions (Cambridge, England : 2003)'
_journal_page_first 12041
_journal_page_last 12045
_journal_paper_doi 10.1039/c8dt02675k
_journal_volume 47
_journal_year 2018
_chemical_formula_moiety 'C81 H72 Cu11 I13 N12 O20 Zn2'
_chemical_formula_sum 'C81 H72 Cu11 I13 N12 O20 Zn2'
_chemical_formula_weight 4012.88
_space_group_crystal_system trigonal
_space_group_IT_number 148
_space_group_name_Hall '-R 3'
_space_group_name_H-M_alt 'R -3 :H'
_symmetry_space_group_name_Hall '-R 3'
_symmetry_space_group_name_H-M 'R -3 :H'
_atom_sites_solution_hydrogens mixed
_audit_creation_method SHELXL-2014/7
_audit_update_record
;
2018-05-28 deposited with the CCDC.
2018-07-30 downloaded from the CCDC.
;
_cell_angle_alpha 90
_cell_angle_beta 90
_cell_angle_gamma 120
_cell_formula_units_Z 3
_cell_length_a 18.893(3)
_cell_length_b 18.893(3)
_cell_length_c 26.092(5)
_cell_measurement_reflns_used 19380
_cell_measurement_temperature 293(2)
_cell_measurement_theta_max 27.490
_cell_measurement_theta_min 3.185
_cell_volume 8066(2)
_computing_cell_refinement 'CrystalClear (Rigaku Inc., 2007)'
_computing_data_collection 'CrystalClear (Rigaku Inc., 2007)'
_computing_data_reduction 'CrystalClear (Rigaku Inc., 2007)'
_computing_structure_refinement 'SHELXL-2014/7 (Sheldrick, 2014)'
_computing_structure_solution 'SHELXS-2014/6 (Sheldrick, 2014)'
_diffrn_ambient_temperature 293(2)
_diffrn_measured_fraction_theta_full 0.998
_diffrn_measured_fraction_theta_max 0.998
_diffrn_measurement_device_type 'CCD area detector'
_diffrn_measurement_method 'phi and omega scans'
_diffrn_radiation_type MoK\a
_diffrn_radiation_wavelength 0.71073
_diffrn_reflns_av_R_equivalents 0.0520
_diffrn_reflns_av_unetI/netI 0.0315
_diffrn_reflns_Laue_measured_fraction_full 0.998
_diffrn_reflns_Laue_measured_fraction_max 0.998
_diffrn_reflns_limit_h_max 21
_diffrn_reflns_limit_h_min -24
_diffrn_reflns_limit_k_max 24
_diffrn_reflns_limit_k_min -24
_diffrn_reflns_limit_l_max 32
_diffrn_reflns_limit_l_min -33
_diffrn_reflns_number 26076
_diffrn_reflns_point_group_measured_fraction_full 0.998
_diffrn_reflns_point_group_measured_fraction_max 0.998
_diffrn_reflns_theta_full 25.242
_diffrn_reflns_theta_max 27.484
_diffrn_reflns_theta_min 3.184
_exptl_absorpt_coefficient_mu 6.362
_exptl_absorpt_correction_T_max 1.0000
_exptl_absorpt_correction_T_min 0.5296
_exptl_absorpt_correction_type multi-scan
_exptl_absorpt_process_details 'CrystalClear (Rigaku Inc., 2007)'
_exptl_crystal_colour black
_exptl_crystal_density_diffrn 2.478
_exptl_crystal_description block
_exptl_crystal_F_000 5610
_exptl_crystal_size_max 0.32
_exptl_crystal_size_mid 0.30
_exptl_crystal_size_min 0.25
_refine_diff_density_max 2.472
_refine_diff_density_min -2.325
_refine_diff_density_rms 0.260
_refine_ls_extinction_method none
_refine_ls_goodness_of_fit_ref 1.041
_refine_ls_hydrogen_treatment mixed
_refine_ls_matrix_type full
_refine_ls_number_parameters 222
_refine_ls_number_reflns 4109
_refine_ls_number_restraints 3
_refine_ls_restrained_S_all 1.041
_refine_ls_R_factor_all 0.0851
_refine_ls_R_factor_gt 0.0706
_refine_ls_shift/su_max 0.000
_refine_ls_shift/su_mean 0.000
_refine_ls_structure_factor_coef Fsqd
_refine_ls_weighting_details 'w=1/[\s^2^(Fo^2^)+(0.1389P)^2^+144.1520P] where P=(Fo^2^+2Fc^2^)/3'
_refine_ls_weighting_scheme calc
_refine_ls_wR_factor_gt 0.2163
_refine_ls_wR_factor_ref 0.2315
_reflns_Friedel_coverage 0.000
_reflns_number_gt 3203
_reflns_number_total 4109
_reflns_threshold_expression 'I > 2\s(I)'
_cod_data_source_file c8dt02675k2.cif
_cod_data_source_block complex1
_cod_depositor_comments 'Adding full bibliography for 7047175--7047176.cif.'
_cod_original_cell_volume 8066(3)
_cod_database_code 7047175
_shelx_shelxl_version_number 2014/7
_shelx_space_group_comment
;
The symmetry employed for this shelxl refinement is uniquely defined
by the following loop, which should always be used as a source of
symmetry information in preference to the above space-group names.
They are only intended as comments.
;

loop_
_space_group_symop_operation_xyz
'x, y, z'
'-y, x-y, z'
'-x+y, -x, z'
'x+2/3, y+1/3, z+1/3'
'-y+2/3, x-y+1/3, z+1/3'
'-x+y+2/3, -x+1/3, z+1/3'
'x+1/3, y+2/3, z+2/3'
'-y+1/3, x-y+2/3, z+2/3'
'-x+y+1/3, -x+2/3, z+2/3'
'-x, -y, -z'
'y, -x+y, -z'
'x-y, x, -z'
'-x+2/3, -y+1/3, -z+1/3'
'y+2/3, -x+y+1/3, -z+1/3'
'x-y+2/3, x+1/3, -z+1/3'
'-x+1/3, -y+2/3, -z+2/3'
'y+1/3, -x+y+2/3, -z+2/3'
'x-y+1/3, x+2/3, -z+2/3'

loop_
_atom_site_label
_atom_site_type_symbol
_atom_site_fract_x
_atom_site_fract_y
_atom_site_fract_z
_atom_site_U_iso_or_equiv
_atom_site_adp_type
_atom_site_occupancy
_atom_site_site_symmetry_order
_atom_site_calc_flag
_atom_site_refinement_flags_posn
_atom_site_refinement_flags_adp
_atom_site_refinement_flags_occupancy
I1 I 1.0000 1.0000 0.0000 0.0415(3) Uani 1 6 d S T P
I2 I 0.87316(5) 0.74372(4) 0.02719(3) 0.0634(3) Uani 1 1 d . . .
I3 I 0.91559(5) 0.84598(5) -0.13135(3) 0.0673(3) Uani 1 1 d . . .
Cu1 Cu 0.86566(13) 0.84404(14) -0.03747(8) 0.0952(6) Uani 1 1 d . . .
Cu2 Cu 1.0000 1.0000 0.1115(2) 0.1099(12) Uani 1 3 d S T P
Cu3 Cu 0.8209(4) 0.9095(4) -0.1123(2) 0.1312(18) Uani 0.5 1 d . . P
Zn1 Zn 0.3333 0.6667 0.32590(7) 0.0473(4) Uani 1 3 d S T P
C1 C 0.4694(6) 0.6569(6) 0.2924(4) 0.052(2) Uani 1 1 d . . .
C2 C 0.5310(5) 0.6767(5) 0.2507(3) 0.0414(17) Uani 1 1 d . . .
C3 C 0.5363(7) 0.7275(6) 0.2109(4) 0.053(2) Uani 1 1 d . . .
H3 H 0.5050 0.7529 0.2118 0.064 Uiso 1 1 calc R U .
C4 C 0.5878(7) 0.7411(6) 0.1695(4) 0.057(2) Uani 1 1 d . . .
H4 H 0.5898 0.7740 0.1424 0.068 Uiso 1 1 calc R U .
C5 C 0.6359(6) 0.7053(6) 0.1690(4) 0.052(2) Uani 1 1 d . . .
C6 C 0.6354(6) 0.6597(6) 0.2094(4) 0.051(2) Uani 1 1 d . . .
H6 H 0.6703 0.6384 0.2098 0.061 Uiso 1 1 calc R U .
C7 C 0.5824(6) 0.6450(6) 0.2505(4) 0.050(2) Uani 1 1 d . . .
H7 H 0.5819 0.6134 0.2779 0.061 Uiso 1 1 calc R U .
C8 C 0.6880(7) 0.7149(8) 0.1213(5) 0.071(3) Uani 1 1 d . . .
H8A H 0.7085 0.7688 0.1065 0.085 Uiso 1 1 calc R U .
H8B H 0.7343 0.7087 0.1307 0.085 Uiso 1 1 calc R U .
C9 C 0.6006(8) 0.6712(7) 0.0463(5) 0.069(3) Uani 1 1 d . . .
H9 H 0.6131 0.7252 0.0427 0.083 Uiso 1 1 calc R U .
C10 C 0.5461(7) 0.6132(7) 0.0134(4) 0.063(3) Uani 1 1 d . . .
H10 H 0.5210 0.6279 -0.0117 0.075 Uiso 1 1 calc R U .
C11 C 0.5279(6) 0.5314(6) 0.0172(3) 0.0457(19) Uani 1 1 d . . .
C12 C 0.5680(9) 0.5143(8) 0.0571(4) 0.067(3) Uani 1 1 d . . .
H12 H 0.5579 0.4612 0.0617 0.081 Uiso 1 1 calc R U .
C13 C 0.6215(10) 0.5753(9) 0.0891(5) 0.077(4) Uani 1 1 d . . .
H13 H 0.6478 0.5632 0.1148 0.093 Uiso 1 1 calc R U .
C14 C 0.6667 0.8333 -0.1667 0.046(3) Uani 1 2 d S . P
N1 N 0.6362(5) 0.6516(6) 0.0838(3) 0.057(2) Uani 1 1 d . . .
N2 N 0.7370(10) 0.8614(7) -0.1739(4) 0.094(4) Uani 1 1 d . . .
O1 O 0.3333 0.6667 0.4030(5) 0.068(3) Uani 1 3 d S T P
O2 O 0.4405(5) 0.7024(5) 0.2967(3) 0.0640(19) Uani 1 1 d . . .
O3 O 0.4520(6) 0.5950(6) 0.3199(3) 0.072(2) Uani 1 1 d . . .
O4 O 0.3729(7) 0.5447(7) 0.4104(3) 0.082(3) Uani 1 1 d D . .
H4A H 0.405(8) 0.554(12) 0.385(3) 0.123 Uiso 1 1 d D U .
H4B H 0.401(8) 0.538(12) 0.434(4) 0.123 Uiso 1 1 d D U .

loop_
_atom_site_aniso_label
_atom_site_aniso_U_11
_atom_site_aniso_U_22
_atom_site_aniso_U_33
_atom_site_aniso_U_23
_atom_site_aniso_U_13
_atom_site_aniso_U_12
I1 0.0409(4) 0.0409(4) 0.0428(7) 0.000 0.000 0.0204(2)
I2 0.0664(5) 0.0489(4) 0.0661(5) -0.0054(3) -0.0015(3) 0.0224(3)
I3 0.0803(5) 0.0631(5) 0.0610(5) -0.0061(3) 0.0054(3) 0.0378(4)
Cu1 0.0944(13) 0.1053(14) 0.0919(13) 0.0040(10) 0.0089(10) 0.0545(12)
Cu2 0.0863(14) 0.0863(14) 0.157(4) 0.000 0.000 0.0431(7)
Cu3 0.167(5) 0.143(5) 0.112(4) 0.011(3) 0.012(3) 0.099(4)
Zn1 0.0494(6) 0.0494(6) 0.0432(9) 0.000 0.000 0.0247(3)
C1 0.040(5) 0.054(5) 0.055(5) -0.012(4) 0.000(4) 0.017(4)
C2 0.041(4) 0.043(4) 0.040(4) -0.009(3) -0.006(3) 0.020(4)
C3 0.061(6) 0.049(5) 0.062(6) -0.007(4) -0.009(4) 0.036(5)
C4 0.071(7) 0.054(5) 0.051(5) 0.007(4) 0.002(5) 0.035(5)
C5 0.049(5) 0.044(5) 0.055(5) -0.001(4) 0.005(4) 0.019(4)
C6 0.041(4) 0.052(5) 0.060(5) -0.004(4) -0.003(4) 0.024(4)
C7 0.053(5) 0.053(5) 0.047(5) -0.002(4) -0.012(4) 0.028(4)
C8 0.058(6) 0.069(7) 0.074(7) 0.006(6) 0.021(5) 0.023(6)
C9 0.078(8) 0.052(6) 0.071(7) 0.023(5) 0.020(6) 0.029(6)
C10 0.072(7) 0.055(6) 0.060(6) 0.022(5) 0.007(5) 0.030(5)
C11 0.056(5) 0.061(5) 0.037(4) 0.011(3) 0.021(3) 0.042(4)
C12 0.109(9) 0.074(7) 0.050(5) 0.002(5) -0.005(6) 0.069(7)
C13 0.115(11) 0.089(9) 0.062(7) -0.007(6) -0.007(7) 0.076(9)
C14 0.097(12) 0.044(7) 0.022(5) -0.007(5) -0.011(6) 0.055(8)
N1 0.050(4) 0.066(5) 0.048(4) 0.005(4) 0.018(4) 0.024(4)
N2 0.141(12) 0.051(6) 0.058(6) -0.008(5) -0.043(8) 0.025(7)
O1 0.079(6) 0.079(6) 0.044(6) 0.000 0.000 0.040(3)
O2 0.056(4) 0.055(4) 0.084(5) -0.011(4) 0.014(4) 0.029(3)
O3 0.080(6) 0.077(5) 0.065(5) 0.009(4) 0.014(4) 0.043(5)
O4 0.098(7) 0.089(6) 0.052(4) 0.008(4) 0.009(4) 0.041(6)

loop_
_atom_type_symbol
_atom_type_description
_atom_type_scat_dispersion_real
_atom_type_scat_dispersion_imag
_atom_type_scat_source
C C 0.0033 0.0016 'International Tables Vol C Tables 4.2.6.8 and 6.1.1.4'
H H 0.0000 0.0000 'International Tables Vol C Tables 4.2.6.8 and 6.1.1.4'
N N 0.0061 0.0033 'International Tables Vol C Tables 4.2.6.8 and 6.1.1.4'
O O 0.0106 0.0060 'International Tables Vol C Tables 4.2.6.8 and 6.1.1.4'
Cu Cu 0.3201 1.2651 'International Tables Vol C Tables 4.2.6.8 and 6.1.1.4'
Zn Zn 0.2839 1.4301 'International Tables Vol C Tables 4.2.6.8 and 6.1.1.4'
I I -0.4742 1.8119 'International Tables Vol C Tables 4.2.6.8 and 6.1.1.4'

loop_
_geom_angle_atom_site_label_1
_geom_angle_atom_site_label_2
_geom_angle_atom_site_label_3
_geom_angle
_geom_angle_site_symmetry_1
_geom_angle_site_symmetry_3
Cu2 I1 Cu2 180.0 . 10_775
Cu2 I1 Cu1 70.53(4) . 10_775
Cu2 I1 Cu1 109.47(4) 10_775 10_775
Cu2 I1 Cu1 70.53(4) . 11_565
Cu2 I1 Cu1 109.47(4) 10_775 11_565
Cu1 I1 Cu1 109.47(4) 10_775 11_565
Cu2 I1 Cu1 109.47(4) . 2_765
Cu2 I1 Cu1 70.53(4) 10_775 2_765
Cu1 I1 Cu1 70.53(4) 10_775 2_765
Cu1 I1 Cu1 180.0 11_565 2_765
Cu2 I1 Cu1 70.53(4) . 12_655
Cu2 I1 Cu1 109.47(4) 10_775 12_655
Cu1 I1 Cu1 109.47(4) 10_775 12_655
Cu1 I1 Cu1 109.47(4) 11_565 12_655
Cu1 I1 Cu1 70.53(4) 2_765 12_655
Cu2 I1 Cu1 109.47(4) . 3_675
Cu2 I1 Cu1 70.53(4) 10_775 3_675
Cu1 I1 Cu1 70.53(4) 10_775 3_675
Cu1 I1 Cu1 70.53(4) 11_565 3_675
Cu1 I1 Cu1 109.47(4) 2_765 3_675
Cu1 I1 Cu1 180.00(8) 12_655 3_675
Cu2 I1 Cu1 109.47(4) . .
Cu2 I1 Cu1 70.53(4) 10_775 .
Cu1 I1 Cu1 180.0 10_775 .
Cu1 I1 Cu1 70.53(4) 11_565 .
Cu1 I1 Cu1 109.47(4) 2_765 .
Cu1 I1 Cu1 70.53(4) 12_655 .
Cu1 I1 Cu1 109.47(4) 3_675 .
Cu3 I2 Cu1 104.57(17) 12_655 .
Cu3 I2 Cu1 62.17(15) 12_655 12_655
Cu1 I2 Cu1 81.30(10) . 12_655
Cu2 I3 Cu1 80.95(12) 10_775 .
Cu2 I3 Cu3 68.16(16) 10_775 .
Cu1 I3 Cu3 60.75(14) . .
Cu2 I3 Cu3 63.84(13) 10_775 2_765
Cu1 I3 Cu3 99.76(13) . 2_765
Cu3 I3 Cu3 130.5(3) . 2_765
I2 Cu1 I2 116.76(8) . 11_565
I2 Cu1 I3 117.89(9) . .
I2 Cu1 I3 116.15(9) 11_565 .
I2 Cu1 Cu3 164.06(19) . .
I2 Cu1 Cu3 58.01(14) 11_565 .
I3 Cu1 Cu3 60.22(14) . .
I2 Cu1 I1 100.45(7) . .
I2 Cu1 I1 100.18(7) 11_565 .
I3 Cu1 I1 99.96(7) . .
Cu3 Cu1 I1 95.40(17) . .
I3 Cu2 I3 116.06(8) 10_775 11_565
I3 Cu2 I3 116.05(8) 10_775 12_655
I3 Cu2 I3 116.05(8) 11_565 12_655
I3 Cu2 I1 101.61(11) 10_775 .
I3 Cu2 I1 101.61(11) 11_565 .
I3 Cu2 I1 101.61(11) 12_655 .
I3 Cu2 Cu3 57.12(12) 10_775 10_775
I3 Cu2 Cu3 167.4(2) 11_565 10_775
I3 Cu2 Cu3 64.04(12) 12_655 10_775
I1 Cu2 Cu3 90.43(16) . 10_775
I3 Cu2 Cu3 167.4(2) 10_775 12_655
I3 Cu2 Cu3 64.04(12) 11_565 12_655
I3 Cu2 Cu3 57.12(12) 12_655 12_655
I1 Cu2 Cu3 90.43(16) . 12_655
Cu3 Cu2 Cu3 119.994(5) 10_775 12_655
I3 Cu2 Cu3 64.04(12) 10_775 11_565
I3 Cu2 Cu3 57.12(12) 11_565 11_565
I3 Cu2 Cu3 167.4(2) 12_655 11_565
I1 Cu2 Cu3 90.43(16) . 11_565
Cu3 Cu2 Cu3 119.994(5) 10_775 11_565
Cu3 Cu2 Cu3 119.994(5) 12_655 11_565
N2 Cu3 I2 109.8(5) . 11_565
N2 Cu3 I3 101.2(5) . .
I2 Cu3 I3 116.7(2) 11_565 .
N2 Cu3 Cu1 134.5(4) . .
I2 Cu3 Cu1 59.83(14) 11_565 .
I3 Cu3 Cu1 59.03(13) . .
N2 Cu3 Cu2 130.9(5) . 10_775
I2 Cu3 Cu2 119.2(3) 11_565 10_775
I3 Cu3 Cu2 54.72(13) . 10_775
Cu1 Cu3 Cu2 73.97(19) . 10_775
N2 Cu3 I3 108.0(4) . 3_675
I2 Cu3 I3 116.8(2) 11_565 3_675
I3 Cu3 I3 102.9(2) . 3_675
Cu1 Cu3 I3 116.0(3) . 3_675
Cu2 Cu3 I3 52.12(13) 10_775 3_675
O2 Zn1 O2 105.6(3) . 2_665
O2 Zn1 O2 105.6(3) . 3_565
O2 Zn1 O2 105.6(3) 2_665 3_565
O2 Zn1 O1 113.1(3) . .
O2 Zn1 O1 113.1(3) 2_665 .
O2 Zn1 O1 113.1(3) 3_565 .
O2 C1 O3 126.3(10) . .
O2 C1 C2 116.8(9) . .
O3 C1 C2 117.0(9) . .
C7 C2 C3 118.5(9) . .
C7 C2 C1 121.6(9) . .
C3 C2 C1 119.8(9) . .
C2 C3 C4 120.9(9) . .
C5 C4 C3 119.3(9) . .
C6 C5 C4 120.4(9) . .
C6 C5 C8 120.3(10) . .
C4 C5 C8 119.2(10) . .
C5 C6 C7 119.9(9) . .
C2 C7 C6 120.7(9) . .
N1 C8 C5 108.4(9) . .
N1 C9 C10 121.2(10) . .
C9 C10 C11 120.5(10) . .
C10 C11 C12 115.9(10) . .
C10 C11 C11 122.4(11) . 10_665
C12 C11 C11 121.7(11) . 10_665
C13 C12 C11 120.6(10) . .
N1 C13 C12 120.9(11) . .
N2 C14 N2 180.0(8) . 16_664
C13 N1 C9 120.9(11) . .
C13 N1 C8 120.2(11) . .
C9 N1 C8 118.8(11) . .
C14 N2 Cu3 120.5(9) . .
C1 O2 Zn1 122.8(7) . .

loop_
_geom_bond_atom_site_label_1
_geom_bond_atom_site_label_2
_geom_bond_distance
_geom_bond_site_symmetry_2
I1 Cu2 2.908(5) .
I1 Cu2 2.909(5) 10_775
I1 Cu1 2.933(2) 10_775
I1 Cu1 2.933(2) 11_565
I1 Cu1 2.933(2) 2_765
I1 Cu1 2.933(2) 12_655
I1 Cu1 2.933(2) 3_675
I1 Cu1 2.933(2) .
I2 Cu3 2.555(6) 12_655
I2 Cu1 2.594(2) .
I2 Cu1 2.605(2) 12_655
I3 Cu2 2.5767(14) 10_775
I3 Cu1 2.619(2) .
I3 Cu3 2.651(6) .
I3 Cu3 2.935(7) 2_765
Cu1 I2 2.605(2) 11_565
Cu1 Cu3 2.664(6) .
Cu2 I3 2.5767(14) 10_775
Cu2 I3 2.5767(14) 11_565
Cu2 I3 2.5767(14) 12_655
Cu2 Cu3 2.930(7) 10_775
Cu2 Cu3 2.930(7) 12_655
Cu2 Cu3 2.930(7) 11_565
Cu3 N2 2.118(13) .
Cu3 I2 2.555(6) 11_565
Cu3 Cu2 2.930(7) 10_775
Cu3 I3 2.935(7) 3_675
Zn1 O2 1.942(7) .
Zn1 O2 1.942(7) 2_665
Zn1 O2 1.942(7) 3_565
Zn1 O1 2.011(13) .
C1 O2 1.234(13) .
C1 O3 1.267(13) .
C1 C2 1.498(13) .
C2 C7 1.372(13) .
C2 C3 1.384(13) .
C3 C4 1.388(15) .
C4 C5 1.378(15) .
C5 C6 1.358(14) .
C5 C8 1.541(15) .
C6 C7 1.395(14) .
C8 N1 1.475(16) .
C9 N1 1.339(16) .
C9 C10 1.368(18) .
C10 C11 1.410(14) .
C11 C12 1.416(14) .
C11 C11 1.44(2) 10_665
C12 C13 1.372(19) .
C13 N1 1.332(16) .
C14 N2 1.173(18) .
C14 N2 1.173(18) 16_664
